data_7047230
loop_
_publ_author_name
'Boccalini, Alberto'
'Dyson, Paul'
'Femoni, Cristina'
'Iapalucci, Maria Carmela'
'Ruggieri, Silvia'
'Zacchini, Stefano'

_publ_section_title
;
 Insertion of germanium atoms in high-nuclearity rhodium carbonyl
 compounds: synthesis, characterization and preliminary biological
 activity of the heterometallic [Rh13Ge(CO)25]3-, [Rh14Ge2(CO)30]2- and
 [Rh12Ge(CO)27]4- cluster anions.
;
_journal_name_full 'Dalton Transactions'
_journal_paper_doi 10.1039/C8DT02466A
_journal_year 2018
_chemical_formula_sum 'C57 H80 Br Ge N4 O25 Rh13'
_chemical_formula_weight 2711.57
_space_group_crystal_system tetragonal
_space_group_IT_number 130
_space_group_name_Hall '-P 4a 2ac'
_space_group_name_H-M_alt 'P 4/n c c'
_symmetry_space_group_name_Hall '-P 4a 2ac'
_symmetry_space_group_name_H-M 'P 4/n c c :2'
_atom_sites_solution_hydrogens geom
_audit_creation_method SHELXL-2014/7
_audit_update_record
;
2018-06-13 deposited with the CCDC.
2018-08-08 downloaded from the CCDC.
;
_cell_angle_alpha 90
_cell_angle_beta 90
_cell_angle_gamma 90
_cell_formula_units_Z 4
_cell_length_a 18.5028(6)
_cell_length_b 18.5028(6)
_cell_length_c 22.8486(11)
_cell_measurement_reflns_used 9849
_cell_measurement_temperature 77(2)
_cell_measurement_theta_max 30.133
_cell_measurement_theta_min 2.367
_cell_volume 7822.3(5)
_computing_structure_refinement 'SHELXL-2014/7 (Sheldrick, 2014)'
_diffrn_ambient_temperature 100(2)
_diffrn_measured_fraction_theta_full 1.000
_diffrn_measured_fraction_theta_max 1.000
_diffrn_measurement_device_type 'CMOS DETECTOR'
_diffrn_measurement_method 'OMEGA SCANS'
_diffrn_radiation_type MoK\a
_diffrn_radiation_wavelength 0.71073
_diffrn_reflns_av_R_equivalents 0.1077
_diffrn_reflns_av_unetI/netI 0.0283
_diffrn_reflns_Laue_measured_fraction_full 1.000
_diffrn_reflns_Laue_measured_fraction_max 1.000
_diffrn_reflns_limit_h_max 22
_diffrn_reflns_limit_h_min -22
_diffrn_reflns_limit_k_max 22
_diffrn_reflns_limit_k_min -21
_diffrn_reflns_limit_l_max 27
_diffrn_reflns_limit_l_min -27
_diffrn_reflns_number 89494
_diffrn_reflns_point_group_measured_fraction_full 1.000
_diffrn_reflns_point_group_measured_fraction_max 1.000
_diffrn_reflns_theta_full 24.998
_diffrn_reflns_theta_max 24.998
_diffrn_reflns_theta_min 1.783
_exptl_absorpt_coefficient_mu 3.623
_exptl_absorpt_correction_type 'EMPIRICAL SADABS'
_exptl_crystal_colour BLACK
_exptl_crystal_density_diffrn 2.302
_exptl_crystal_description PRISMATIC
_exptl_crystal_F_000 5208
_exptl_crystal_size_max 0.250
_exptl_crystal_size_mid 0.150
_exptl_crystal_size_min 0.140
_exptl_transmission_factor_max 0.600
_exptl_transmission_factor_min 0.510
_refine_diff_density_max 1.383
_refine_diff_density_min -1.338
_refine_diff_density_rms 0.183
_refine_ls_extinction_method none
_refine_ls_goodness_of_fit_ref 1.146
_refine_ls_hydrogen_treatment constr
_refine_ls_matrix_type full
_refine_ls_number_parameters 231
_refine_ls_number_reflns 3455
_refine_ls_number_restraints 0
_refine_ls_restrained_S_all 1.146
_refine_ls_R_factor_all 0.0627
_refine_ls_R_factor_gt 0.0482
_refine_ls_shift/su_max 0.000
_refine_ls_shift/su_mean 0.000
_refine_ls_structure_factor_coef Fsqd
_refine_ls_weighting_details 'w=1/[\s^2^(Fo^2^)+(0.0430P)^2^+82.5722P] where P=(Fo^2^+2Fc^2^)/3'
_refine_ls_weighting_scheme calc
_refine_ls_wR_factor_gt 0.0982
_refine_ls_wR_factor_ref 0.1035
_reflns_Friedel_coverage 0.000
_reflns_number_gt 2842
_reflns_number_total 3455
_reflns_threshold_expression 'I > 2\s(I)'
_cod_data_source_file c8dt02466a2.cif
_cod_data_source_block P4ncc
_cod_original_cell_volume 7822.3(6)
_cod_database_code 7047230
_shelx_shelxl_version_number 2014/7
_shelx_space_group_comment
;
The symmetry employed for this shelxl refinement is uniquely defined
by the following loop, which should always be used as a source of
symmetry information in preference to the above space-group names.
They are only intended as comments.
;
_shelx_estimated_absorpt_t_min 0.464
_shelx_estimated_absorpt_t_max 0.631

loop_
_space_group_symop_operation_xyz
'x, y, z'
'-x+1/2, -y+1/2, z'
'-y+1/2, x, z'
'y, -x+1/2, z'
'-x, y+1/2, -z+1/2'
'x+1/2, -y, -z+1/2'
'y+1/2, x+1/2, -z+1/2'
'-y, -x, -z+1/2'
'-x, -y, -z'
'x-1/2, y-1/2, -z'
'y-1/2, -x, -z'
'-y, x-1/2, -z'
'x, -y-1/2, z-1/2'
'-x-1/2, y, z-1/2'
'-y-1/2, -x-1/2, z-1/2'
'y, x, z-1/2'

loop_
_atom_site_label
_atom_site_type_symbol
_atom_site_fract_x
_atom_site_fract_y
_atom_site_fract_z
_atom_site_U_iso_or_equiv
_atom_site_adp_type
_atom_site_occupancy
_atom_site_site_symmetry_order
_atom_site_calc_flag
_atom_site_refinement_flags_posn
_atom_site_refinement_flags_adp
_atom_site_refinement_flags_occupancy
_atom_site_disorder_assembly
_atom_site_disorder_group
Rh1 Rh 0.20489(3) 0.34533(3) 0.28854(2) 0.00785(16) Uani 1 1 d . . . . .
Rh2 Rh 0.35241(3) 0.29839(3) 0.41677(2) 0.00908(16) Uani 1 1 d . . . . .
Rh3 Rh 0.2500 0.2500 0.49983(5) 0.0131(3) Uani 1 4 d S T P . .
Rh4 Rh 0.41915(3) 0.18911(3) 0.35454(3) 0.01046(16) Uani 1 1 d . . . . .
Ge5 Ge 0.2500 0.2500 0.36082(6) 0.0062(3) Uani 1 4 d S T P . .
Br6 Br 0.2500 0.7500 0.0000 0.0332(5) Uani 1 4 d S T P . .
C1 C 0.1589(4) 0.4351(4) 0.2812(3) 0.0145(17) Uani 1 1 d . . . . .
O1 O 0.1308(3) 0.4894(3) 0.2759(3) 0.0283(15) Uani 1 1 d . . . . .
C2 C 0.2890(4) 0.3639(4) 0.2338(3) 0.0100(16) Uani 1 1 d . . . . .
O2 O 0.3022(3) 0.3954(3) 0.1913(2) 0.0194(13) Uani 1 1 d . . . . .
C3 C 0.2500 0.2500 0.5850(7) 0.013(3) Uani 1 4 d S T P . .
O3 O 0.2500 0.2500 0.6331(6) 0.036(3) Uani 1 4 d S T P . .
C4 C 0.3594(4) 0.2934(4) 0.5022(4) 0.0164(17) Uani 1 1 d . . . . .
O4 O 0.3981(3) 0.3037(4) 0.5416(3) 0.0345(17) Uani 1 1 d . . . . .
C5 C 0.3877(4) 0.4018(4) 0.4140(4) 0.0143(17) Uani 1 1 d . . . . .
O5 O 0.4320(3) 0.4355(3) 0.4382(3) 0.0273(14) Uani 1 1 d . . . . .
C6 C 0.4567(4) 0.2637(4) 0.4099(3) 0.0111(16) Uani 1 1 d . . . . .
O6 O 0.5111(3) 0.2809(3) 0.4301(3) 0.0204(13) Uani 1 1 d . . . . .
C7 C 0.5091(5) 0.1599(5) 0.3228(4) 0.024(2) Uani 1 1 d . . . . .
O7 O 0.5638(4) 0.1430(5) 0.3057(3) 0.054(2) Uani 1 1 d . . . . .
N1 N 0.1657(4) 0.5668(3) 0.1021(3) 0.0145(14) Uani 1 1 d . . . A 1
C100 C 0.1747(6) 0.5549(6) 0.0366(4) 0.037(3) Uani 1 1 d . . . A 1
H10A H 0.2218 0.5755 0.0246 0.045 Uiso 1 1 calc R U . A 1
H10B H 0.1768 0.5022 0.0294 0.045 Uiso 1 1 calc R U . A 1
C101 C 0.1173(6) 0.5863(5) -0.0019(5) 0.039(3) Uani 1 1 d . . . A 1
H10C H 0.1285 0.5755 -0.0429 0.059 Uiso 1 1 calc R U . A 1
H10D H 0.0704 0.5653 0.0083 0.059 Uiso 1 1 calc R U . A 1
H10E H 0.1156 0.6388 0.0036 0.059 Uiso 1 1 calc R U . A 1
C102 C 0.0924(5) 0.5418(5) 0.1223(5) 0.033(2) Uani 1 1 d . . . A 1
H10F H 0.0894 0.5491 0.1651 0.040 Uiso 1 1 calc R U . A 1
H10G H 0.0555 0.5732 0.1040 0.040 Uiso 1 1 calc R U . A 1
C103 C 0.0734(5) 0.4646(5) 0.1092(5) 0.042(3) Uani 1 1 d . . . A 1
H10H H 0.0249 0.4542 0.1242 0.063 Uiso 1 1 calc R U . A 1
H10I H 0.0745 0.4568 0.0668 0.063 Uiso 1 1 calc R U . A 1
H10J H 0.1085 0.4325 0.1281 0.063 Uiso 1 1 calc R U . A 1
C104 C 0.2225(6) 0.5266(6) 0.1329(5) 0.040(3) Uani 1 1 d . . . A 1
H10K H 0.2189 0.4751 0.1214 0.048 Uiso 1 1 calc R U . A 1
H10L H 0.2127 0.5294 0.1754 0.048 Uiso 1 1 calc R U . A 1
C105 C 0.3009(5) 0.5522(6) 0.1220(5) 0.037(2) Uani 1 1 d . . . A 1
H10M H 0.3344 0.5219 0.1444 0.055 Uiso 1 1 calc R U . A 1
H10N H 0.3122 0.5482 0.0802 0.055 Uiso 1 1 calc R U . A 1
H10O H 0.3059 0.6026 0.1344 0.055 Uiso 1 1 calc R U . A 1
C106 C 0.1712(5) 0.6476(5) 0.1112(4) 0.033(2) Uani 1 1 d . . . A 1
H10P H 0.2160 0.6651 0.0921 0.039 Uiso 1 1 calc R U . A 1
H10Q H 0.1298 0.6711 0.0915 0.039 Uiso 1 1 calc R U . A 1
C107 C 0.1722(6) 0.6711(6) 0.1745(5) 0.044(3) Uani 1 1 d . . . A 1
H10R H 0.1758 0.7239 0.1765 0.067 Uiso 1 1 calc R U . A 1
H10S H 0.1275 0.6554 0.1937 0.067 Uiso 1 1 calc R U . A 1
H10T H 0.2138 0.6493 0.1943 0.067 Uiso 1 1 calc R U . A 1

loop_
_atom_site_aniso_label
_atom_site_aniso_U_11
_atom_site_aniso_U_22
_atom_site_aniso_U_33
_atom_site_aniso_U_23
_atom_site_aniso_U_13
_atom_site_aniso_U_12
Rh1 0.0080(3) 0.0080(3) 0.0075(3) 0.0009(2) 0.0002(2) 0.0008(2)
Rh2 0.0080(3) 0.0097(3) 0.0096(3) -0.0015(2) -0.0015(2) -0.0010(2)
Rh3 0.0175(4) 0.0175(4) 0.0043(5) 0.000 0.000 0.000
Rh4 0.0075(3) 0.0120(3) 0.0119(3) -0.0017(3) -0.0012(2) 0.0023(2)
Ge5 0.0073(5) 0.0073(5) 0.0042(7) 0.000 0.000 0.000
Br6 0.0358(7) 0.0358(7) 0.0279(10) 0.000 0.000 0.000
C1 0.022(5) 0.014(4) 0.007(4) 0.004(3) -0.003(3) 0.003(4)
O1 0.035(4) 0.019(4) 0.031(4) 0.004(3) 0.000(3) 0.014(3)
C2 0.008(4) 0.013(4) 0.009(4) -0.001(3) 0.002(3) 0.005(3)
O2 0.016(3) 0.030(3) 0.013(3) 0.006(3) 0.001(2) 0.004(3)
C3 0.014(5) 0.014(5) 0.012(8) 0.000 0.000 0.000
O3 0.044(6) 0.044(6) 0.021(8) 0.000 0.000 0.000
C4 0.012(4) 0.017(4) 0.020(4) -0.002(4) 0.003(4) -0.008(3)
O4 0.024(4) 0.064(5) 0.016(3) -0.002(3) -0.003(3) -0.019(3)
C5 0.009(4) 0.006(4) 0.029(4) -0.006(3) 0.000(4) 0.000(3)
O5 0.017(3) 0.017(3) 0.048(4) 0.000(3) -0.014(3) -0.002(3)
C6 0.006(4) 0.018(4) 0.010(4) -0.003(3) -0.001(3) -0.002(3)
O6 0.008(3) 0.025(3) 0.029(3) -0.003(3) -0.008(3) 0.001(2)
C7 0.017(5) 0.029(5) 0.027(5) -0.006(4) 0.000(4) 0.007(4)
O7 0.023(4) 0.084(6) 0.053(5) -0.012(5) 0.007(4) 0.019(4)
N1 0.015(4) 0.011(3) 0.018(3) 0.000(3) 0.005(3) 0.003(3)
C100 0.039(6) 0.037(6) 0.036(6) -0.003(5) 0.004(5) 0.006(5)
C101 0.052(7) 0.033(6) 0.032(5) -0.014(5) -0.017(5) 0.009(5)
C102 0.019(5) 0.035(6) 0.045(6) 0.005(5) 0.013(5) 0.005(4)
C103 0.030(6) 0.019(5) 0.077(8) 0.013(5) -0.001(6) 0.000(4)
C104 0.039(6) 0.039(6) 0.041(6) 0.011(5) -0.002(5) 0.008(5)
C105 0.021(5) 0.039(6) 0.049(6) 0.013(5) -0.004(5) -0.002(5)
C106 0.028(5) 0.033(6) 0.037(6) 0.002(5) -0.001(5) 0.004(4)
C107 0.039(6) 0.052(7) 0.043(6) -0.026(6) 0.003(5) 0.001(6)

loop_
_atom_type_symbol
_atom_type_description
_atom_type_scat_dispersion_real
_atom_type_scat_dispersion_imag
_atom_type_scat_source
C C 0.0033 0.0016 'International Tables Vol C Tables 4.2.6.8 and 6.1.1.4'
H H 0.0000 0.0000 'International Tables Vol C Tables 4.2.6.8 and 6.1.1.4'
N N 0.0061 0.0033 'International Tables Vol C Tables 4.2.6.8 and 6.1.1.4'
O O 0.0106 0.0060 'International Tables Vol C Tables 4.2.6.8 and 6.1.1.4'
Ge Ge 0.1547 1.8001 'International Tables Vol C Tables 4.2.6.8 and 6.1.1.4'
Rh Rh -1.1178 0.9187 'International Tables Vol C Tables 4.2.6.8 and 6.1.1.4'
Br Br -0.2901 2.4595 'International Tables Vol C Tables 4.2.6.8 and 6.1.1.4'

loop_
_geom_angle_atom_site_label_1
_geom_angle_atom_site_label_2
_geom_angle_atom_site_label_3
_geom_angle
_geom_angle_site_symmetry_1
_geom_angle_site_symmetry_3
C1 Rh1 C2 98.2(3) . .
C1 Rh1 C2 96.5(3) . 3
C2 Rh1 C2 100.7(4) . 3
C1 Rh1 Ge5 144.8(2) . .
C2 Rh1 Ge5 105.4(2) . .
C2 Rh1 Ge5 104.1(2) 3 .
C1 Rh1 Rh1 133.0(3) . 3
C2 Rh1 Rh1 114.7(2) . 3
C2 Rh1 Rh1 47.0(2) 3 3
Ge5 Rh1 Rh1 57.335(15) . 3
C1 Rh1 Rh1 136.6(3) . 4
C2 Rh1 Rh1 48.2(2) . 4
C2 Rh1 Rh1 114.2(2) 3 4
Ge5 Rh1 Rh1 57.334(15) . 4
Rh1 Rh1 Rh1 89.999(1) 3 4
C1 Rh1 Rh4 83.0(2) . 2
C2 Rh1 Rh4 173.7(2) . 2
C2 Rh1 Rh4 73.0(2) 3 2
Ge5 Rh1 Rh4 76.37(2) . 2
Rh1 Rh1 Rh4 60.86(2) 3 2
Rh1 Rh1 Rh4 133.668(19) 4 2
C1 Rh1 Rh4 86.2(2) . 3
C2 Rh1 Rh4 73.4(2) . 3
C2 Rh1 Rh4 173.8(2) 3 3
Ge5 Rh1 Rh4 76.24(2) . 3
Rh1 Rh1 Rh4 133.533(19) 3 3
Rh1 Rh1 Rh4 60.61(2) 4 3
Rh4 Rh1 Rh4 112.88(3) 2 3
C1 Rh1 Rh2 92.3(2) . 3
C2 Rh1 Rh2 128.7(2) . 3
C2 Rh1 Rh2 127.9(2) 3 3
Ge5 Rh1 Rh2 52.58(3) . 3
Rh1 Rh1 Rh2 92.011(17) 3 3
Rh1 Rh1 Rh2 91.979(17) 4 3
Rh4 Rh1 Rh2 57.25(2) 2 3
Rh4 Rh1 Rh2 57.30(2) 3 3
C4 Rh2 C5 93.1(3) . .
C4 Rh2 C6 90.0(3) . .
C5 Rh2 C6 89.5(3) . .
C4 Rh2 Ge5 123.6(2) . .
C5 Rh2 Ge5 125.3(2) . .
C6 Rh2 Ge5 125.1(2) . .
C4 Rh2 Rh4 124.8(2) . 3
C5 Rh2 Rh4 46.2(2) . 3
C6 Rh2 Rh4 118.6(2) . 3
Ge5 Rh2 Rh4 79.17(2) . 3
C4 Rh2 Rh4 116.7(2) . .
C5 Rh2 Rh4 122.1(2) . .
C6 Rh2 Rh4 46.1(2) . .
Ge5 Rh2 Rh4 79.05(2) . .
Rh4 Rh2 Rh4 116.88(3) 3 .
C4 Rh2 Rh3 50.3(2) . .
C5 Rh2 Rh3 122.5(2) . .
C6 Rh2 Rh3 125.9(2) . .
Ge5 Rh2 Rh3 73.54(4) . .
Rh4 Rh2 Rh3 114.58(2) 3 .
Rh4 Rh2 Rh3 114.41(2) . .
C4 Rh2 Rh1 175.9(2) . 4
C5 Rh2 Rh1 90.2(2) . 4
C6 Rh2 Rh1 87.6(2) . 4
Ge5 Rh2 Rh1 55.80(3) . 4
Rh4 Rh2 Rh1 59.29(2) 3 4
Rh4 Rh2 Rh1 59.39(2) . 4
Rh3 Rh2 Rh1 129.34(3) . 4
C4 Rh2 Rh2 88.8(2) . 4
C5 Rh2 Rh2 178.0(2) . 4
C6 Rh2 Rh2 91.3(2) . 4
Ge5 Rh2 Rh2 52.868(14) . 4
Rh4 Rh2 Rh2 131.982(19) 3 4
Rh4 Rh2 Rh2 57.44(2) . 4
Rh3 Rh2 Rh2 58.390(12) . 4
Rh1 Rh2 Rh2 88.023(16) 4 4
C4 Rh2 Rh2 94.5(2) . 3
C5 Rh2 Rh2 89.1(2) . 3
C6 Rh2 Rh2 175.4(2) . 3
Ge5 Rh2 Rh2 52.868(14) . 3
Rh4 Rh2 Rh2 57.62(2) 3 3
Rh4 Rh2 Rh2 131.877(19) . 3
Rh3 Rh2 Rh2 58.389(12) . 3
Rh1 Rh2 Rh2 87.992(16) 4 3
Rh2 Rh2 Rh2 90.0 4 3
C3 Rh3 C4 88.6(2) . 2
C3 Rh3 C4 88.6(2) . 4
C4 Rh3 C4 89.964(12) 2 4
C3 Rh3 C4 88.6(2) . 3
C4 Rh3 C4 89.964(12) 2 3
C4 Rh3 C4 177.1(4) 4 3
C3 Rh3 C4 88.6(2) . .
C4 Rh3 C4 177.1(4) 2 .
C4 Rh3 C4 89.965(12) 4 .
C4 Rh3 C4 89.963(12) 3 .
C3 Rh3 Rh2 132.16(2) . .
C4 Rh3 Rh2 139.1(2) 2 .
C4 Rh3 Rh2 93.7(2) 4 .
C4 Rh3 Rh2 88.3(2) 3 .
C4 Rh3 Rh2 43.7(2) . .
C3 Rh3 Rh2 132.16(2) . 2
C4 Rh3 Rh2 43.7(2) 2 2
C4 Rh3 Rh2 88.3(2) 4 2
C4 Rh3 Rh2 93.7(2) 3 2
C4 Rh3 Rh2 139.1(2) . 2
Rh2 Rh3 Rh2 95.68(4) . 2
C3 Rh3 Rh2 132.16(2) . 4
C4 Rh3 Rh2 93.7(2) 2 4
C4 Rh3 Rh2 43.7(2) 4 4
C4 Rh3 Rh2 139.1(2) 3 4
C4 Rh3 Rh2 88.3(2) . 4
Rh2 Rh3 Rh2 63.22(2) . 4
Rh2 Rh3 Rh2 63.22(2) 2 4
C3 Rh3 Rh2 132.16(2) . 3
C4 Rh3 Rh2 88.3(2) 2 3
C4 Rh3 Rh2 139.1(2) 4 3
C4 Rh3 Rh2 43.7(2) 3 3
C4 Rh3 Rh2 93.7(2) . 3
Rh2 Rh3 Rh2 63.22(2) . 3
Rh2 Rh3 Rh2 63.22(2) 2 3
Rh2 Rh3 Rh2 95.68(4) 4 3
C7 Rh4 C5 101.5(4) . 4
C7 Rh4 C6 97.7(3) . .
C5 Rh4 C6 96.7(3) 4 .
C7 Rh4 Rh2 146.1(3) . 4
C5 Rh4 Rh2 47.1(2) 4 4
C6 Rh4 Rh2 98.5(2) . 4
C7 Rh4 Rh2 143.0(3) . .
C5 Rh4 Rh2 95.7(2) 4 .
C6 Rh4 Rh2 47.5(2) . .
Rh2 Rh4 Rh2 64.94(3) 4 .
C7 Rh4 Rh1 116.5(3) . 2
C5 Rh4 Rh1 94.2(2) 4 2
C6 Rh4 Rh1 141.1(2) . 2
Rh2 Rh4 Rh1 63.46(2) 4 2
Rh2 Rh4 Rh1 94.40(2) . 2
C7 Rh4 Rh1 114.7(3) . 4
C5 Rh4 Rh1 141.4(2) 4 4
C6 Rh4 Rh1 91.5(2) . 4
Rh2 Rh4 Rh1 94.41(2) 4 4
Rh2 Rh4 Rh1 63.30(2) . 4
Rh1 Rh4 Rh1 58.53(2) 2 4
Rh2 Ge5 Rh2 74.27(3) . 3
Rh2 Ge5 Rh2 117.24(6) . 2
Rh2 Ge5 Rh2 74.27(3) 3 2
Rh2 Ge5 Rh2 74.27(3) . 4
Rh2 Ge5 Rh2 117.24(6) 3 4
Rh2 Ge5 Rh2 74.27(3) 2 4
Rh2 Ge5 Rh1 171.14(5) . 3
Rh2 Ge5 Rh1 109.68(2) 3 3
Rh2 Ge5 Rh1 71.627(19) 2 3
Rh2 Ge5 Rh1 109.64(2) 4 3
Rh2 Ge5 Rh1 109.64(2) . 2
Rh2 Ge5 Rh1 171.14(5) 3 2
Rh2 Ge5 Rh1 109.68(2) 2 2
Rh2 Ge5 Rh1 71.627(19) 4 2
Rh1 Ge5 Rh1 65.33(3) 3 2
Rh2 Ge5 Rh1 71.626(19) . 4
Rh2 Ge5 Rh1 109.64(2) 3 4
Rh2 Ge5 Rh1 171.14(5) 2 4
Rh2 Ge5 Rh1 109.68(2) 4 4
Rh1 Ge5 Rh1 99.51(5) 3 4
Rh1 Ge5 Rh1 65.33(3) 2 4
Rh2 Ge5 Rh1 109.68(2) . .
Rh2 Ge5 Rh1 71.625(19) 3 .
Rh2 Ge5 Rh1 109.64(2) 2 .
Rh2 Ge5 Rh1 171.14(5) 4 .
Rh1 Ge5 Rh1 65.33(3) 3 .
Rh1 Ge5 Rh1 99.51(5) 2 .
Rh1 Ge5 Rh1 65.33(3) 4 .
O1 C1 Rh1 178.9(7) . .
O2 C2 Rh1 140.0(6) . .
O2 C2 Rh1 135.2(6) . 4
Rh1 C2 Rh1 84.8(3) . 4
O3 C3 Rh3 180.0 . .
O4 C4 Rh2 143.4(6) . .
O4 C4 Rh3 130.5(6) . .
Rh2 C4 Rh3 86.0(3) . .
O5 C5 Rh4 137.4(6) . 3
O5 C5 Rh2 135.8(7) . .
Rh4 C5 Rh2 86.8(3) 3 .
O6 C6 Rh4 138.5(6) . .
O6 C6 Rh2 135.1(6) . .
Rh4 C6 Rh2 86.4(3) . .
O7 C7 Rh4 177.6(9) . .
C104 N1 C102 110.0(7) . .
C104 N1 C106 112.8(7) . .
C102 N1 C106 108.9(7) . .
C104 N1 C100 108.6(7) . .
C102 N1 C100 110.8(7) . .
C106 N1 C100 105.8(7) . .
C101 C100 N1 116.4(8) . .
C101 C100 H10A 108.2 . .
N1 C100 H10A 108.2 . .
C101 C100 H10B 108.2 . .
N1 C100 H10B 108.2 . .
H10A C100 H10B 107.3 . .
C100 C101 H10C 109.5 . .
C100 C101 H10D 109.5 . .
H10C C101 H10D 109.5 . .
C100 C101 H10E 109.5 . .
H10C C101 H10E 109.5 . .
H10D C101 H10E 109.5 . .
C103 C102 N1 116.3(8) . .
C103 C102 H10F 108.2 . .
N1 C102 H10F 108.2 . .
C103 C102 H10G 108.2 . .
N1 C102 H10G 108.2 . .
H10F C102 H10G 107.4 . .
C102 C103 H10H 109.5 . .
C102 C103 H10I 109.5 . .
H10H C103 H10I 109.5 . .
C102 C103 H10J 109.5 . .
H10H C103 H10J 109.5 . .
H10I C103 H10J 109.5 . .
N1 C104 C105 116.1(8) . .
N1 C104 H10K 108.3 . .
C105 C104 H10K 108.3 . .
N1 C104 H10L 108.3 . .
C105 C104 H10L 108.3 . .
H10K C104 H10L 107.4 . .
C104 C105 H10M 109.5 . .
C104 C105 H10N 109.5 . .
H10M C105 H10N 109.5 . .
C104 C105 H10O 109.5 . .
H10M C105 H10O 109.5 . .
H10N C105 H10O 109.5 . .
C107 C106 N1 114.6(8) . .
C107 C106 H10P 108.6 . .
N1 C106 H10P 108.6 . .
C107 C106 H10Q 108.6 . .
N1 C106 H10Q 108.6 . .
H10P C106 H10Q 107.6 . .
C106 C107 H10R 109.5 . .
C106 C107 H10S 109.5 . .
H10R C107 H10S 109.5 . .
C106 C107 H10T 109.5 . .
H10R C107 H10T 109.5 . .
H10S C107 H10T 109.5 . .

loop_
_geom_bond_atom_site_label_1
_geom_bond_atom_site_label_2
_geom_bond_distance
_geom_bond_site_symmetry_2
Rh1 C1 1.875(8) .
Rh1 C2 2.025(7) .
Rh1 C2 2.067(7) 3
Rh1 Ge5 2.5565(10) .
Rh1 Rh1 2.7597(8) 3
Rh1 Rh1 2.7597(8) 4
Rh1 Rh4 2.8191(8) 2
Rh1 Rh4 2.8261(8) 3
Rh1 Rh2 2.9335(8) 3
Rh2 C4 1.959(8) .
Rh2 C5 2.022(8) .
Rh2 C6 2.040(7) .
Rh2 Ge5 2.4548(9) .
Rh2 Rh4 2.7576(8) 3
Rh2 Rh4 2.7632(8) .
Rh2 Rh3 2.8273(10) .
Rh2 Rh1 2.9335(8) 4
Rh2 Rh2 2.9638(8) 4
Rh2 Rh2 2.9638(8) 3
Rh3 C3 1.945(16) .
Rh3 C4 2.179(7) 2
Rh3 C4 2.179(7) 4
Rh3 C4 2.179(7) 3
Rh3 C4 2.179(7) .
Rh3 Rh2 2.8273(10) 2
Rh3 Rh2 2.8273(10) 4
Rh3 Rh2 2.8273(10) 3
Rh4 C7 1.895(9) .
Rh4 C5 1.992(8) 4
Rh4 C6 1.996(7) .
Rh4 Rh2 2.7576(8) 4
Rh4 Rh1 2.8192(8) 2
Rh4 Rh1 2.8261(8) 4
Ge5 Rh2 2.4549(9) 3
Ge5 Rh2 2.4549(9) 2
Ge5 Rh2 2.4549(9) 4
Ge5 Rh1 2.5565(10) 3
Ge5 Rh1 2.5565(10) 2
Ge5 Rh1 2.5565(10) 4
C1 O1 1.137(9) .
C2 O2 1.159(9) .
C2 Rh1 2.067(7) 4
C3 O3 1.101(19) .
C4 O4 1.165(10) .
C5 O5 1.168(9) .
C5 Rh4 1.992(8) 3
C6 O6 1.152(9) .
C7 O7 1.128(11) .
N1 C104 1.467(12) .
N1 C102 1.505(11) .
N1 C106 1.513(11) .
N1 C100 1.522(11) .
C100 C101 1.497(14) .
C100 H10A 0.9900 .
C100 H10B 0.9900 .
C101 H10C 0.9800 .
C101 H10D 0.9800 .
C101 H10E 0.9800 .
C102 C103 1.501(13) .
C102 H10F 0.9900 .
C102 H10G 0.9900 .
C103 H10H 0.9800 .
C103 H10I 0.9800 .
C103 H10J 0.9800 .
C104 C105 1.547(13) .
C104 H10K 0.9900 .
C104 H10L 0.9900 .
C105 H10M 0.9800 .
C105 H10N 0.9800 .
C105 H10O 0.9800 .
C106 C107 1.510(13) .
C106 H10P 0.9900 .
C106 H10Q 0.9900 .
C107 H10R 0.9800 .
C107 H10S 0.9800 .
C107 H10T 0.9800 .

loop_
_geom_torsion_atom_site_label_1
_geom_torsion_atom_site_label_2
_geom_torsion_atom_site_label_3
_geom_torsion_atom_site_label_4
_geom_torsion
C104 N1 C100 C101 174.6(9)
C102 N1 C100 C101 53.6(11)
C106 N1 C100 C101 -64.2(11)
C104 N1 C102 C103 -63.9(11)
C106 N1 C102 C103 172.1(9)
C100 N1 C102 C103 56.3(11)
C102 N1 C104 C105 -173.4(9)
C106 N1 C104 C105 -51.7(12)
C100 N1 C104 C105 65.2(11)
C104 N1 C106 C107 -54.8(11)
C102 N1 C106 C107 67.5(10)
C100 N1 C106 C107 -173.4(8)
